data_2312608
loop_
_publ_author_name
'Zigelstein, Rachel'
'Lough, Alan J.'
'Bender, Timothy P.'

_publ_section_title
;
 The influence of the axial group on the crystal structures of boron
 subphthalocyanines.
;
_journal_coeditor_code DG3059
_journal_issue 10
_journal_name_full 'Acta crystallographica. Section C, Structural chemistry'
_journal_paper_doi 10.1107/S2053229624006934
_journal_volume 80
_journal_year 2024
_chemical_formula_iupac 'C30 H17 B N6 O'
_chemical_formula_moiety 'C30 H17 B N6 O'
_chemical_formula_sum 'C30 H17 B N6 O'
_chemical_formula_weight 488.30
_chemical_name_systematic
;
(Phenolato)(subphthalocyaninato)boron
;
_space_group_crystal_system triclinic
_space_group_IT_number 2
_space_group_name_Hall '-P 1'
_space_group_name_H-M_alt 'P -1'
_atom_sites_solution_hydrogens geom
_atom_sites_solution_primary direct
_audit_creation_method SHELXL-2019/1
_cell_angle_alpha 85.879(4)
_cell_angle_beta 77.440(3)
_cell_angle_gamma 66.151(3)
_cell_formula_units_Z 2
_cell_length_a 10.0268(10)
_cell_length_b 10.7263(12)
_cell_length_c 11.8090(13)
_cell_measurement_reflns_used 6094
_cell_measurement_temperature 150(2)
_cell_measurement_theta_max 27.16
_cell_measurement_theta_min 2.27
_cell_volume 1133.6(2)
_computing_cell_refinement
;
APEX4 (Bruker, 2021)
;
_computing_data_collection
;
APEX4 (Bruker, 2021)
;
_computing_data_reduction
;
APEX4 (Bruker, 2021)
;
_computing_molecular_graphics
;
PLATON (Spek, 2020)
;
_computing_publication_material
;
SHELXTL (Sheldrick, 2008)
;
_computing_structure_refinement
;
SHELXL2019 (Sheldrick, 2015<i>b</i>)
;
_computing_structure_solution
;
SHELXT2018 (Sheldrick, 2015<i>a</i>)
;
_diffrn_ambient_temperature 150(2)
_diffrn_measured_fraction_theta_full 0.995
_diffrn_measured_fraction_theta_max 0.990
_diffrn_measurement_device_type 'Bruker Kappa APEX-DUO CMOS PHOTON II'
_diffrn_measurement_method '\f and \w scans'
_diffrn_radiation_type MoK\a
_diffrn_radiation_wavelength 0.71073
_diffrn_reflns_av_R_equivalents 0.0524
_diffrn_reflns_av_unetI/netI 0.0458
_diffrn_reflns_limit_h_max 11
_diffrn_reflns_limit_h_min -12
_diffrn_reflns_limit_k_max 13
_diffrn_reflns_limit_k_min -13
_diffrn_reflns_limit_l_max 15
_diffrn_reflns_limit_l_min -15
_diffrn_reflns_number 26461
_diffrn_reflns_theta_full 25.242
_diffrn_reflns_theta_max 27.476
_diffrn_reflns_theta_min 1.767
_diffrn_source 'sealed tube with Bruker Triumph monochromator'
_exptl_absorpt_coefficient_mu 0.090
_exptl_absorpt_correction_T_max 0.7455
_exptl_absorpt_correction_T_min 0.6867
_exptl_absorpt_correction_type multi-scan
_exptl_absorpt_process_details
;
(SADABS; Krause <i>et al.</i>,  2015)
;
_exptl_crystal_colour pink
_exptl_crystal_density_diffrn 1.431
_exptl_crystal_description Shard
_exptl_crystal_F_000 504
_exptl_crystal_size_max 0.280
_exptl_crystal_size_mid 0.150
_exptl_crystal_size_min 0.090
_refine_diff_density_max 0.220
_refine_diff_density_min -0.227
_refine_ls_extinction_method none
_refine_ls_goodness_of_fit_ref 1.032
_refine_ls_hydrogen_treatment constr
_refine_ls_matrix_type full
_refine_ls_number_parameters 343
_refine_ls_number_reflns 5137
_refine_ls_number_restraints 0
_refine_ls_restrained_S_all 1.032
_refine_ls_R_factor_all 0.0628
_refine_ls_R_factor_gt 0.0391
_refine_ls_shift/su_max 0.000
_refine_ls_shift/su_mean 0.000
_refine_ls_structure_factor_coef Fsqd
_refine_ls_weighting_details 'w=1/[\s^2^(Fo^2^)+(0.0462P)^2^+0.1591P] where P=(Fo^2^+2Fc^2^)/3'
_refine_ls_weighting_scheme calc
_refine_ls_wR_factor_gt 0.0871
_refine_ls_wR_factor_ref 0.0951
_reflns_number_gt 3795
_reflns_number_total 5137
_reflns_threshold_expression 'I > 2\s(I)'
_cod_data_source_file dg3059.cif
_cod_data_source_block d2335_a
_cod_database_code 2312608
_shelx_space_group_comment
;
The symmetry employed for this shelxl refinement is uniquely defined
by the following loop, which should always be used as a source of
symmetry information in preference to the above space-group names.
They are only intended as comments.
;
_shelx_estimated_absorpt_t_min 0.975
_shelx_estimated_absorpt_t_max 0.992

loop_
_space_group_symop_operation_xyz
'x, y, z'
'-x, -y, -z'

loop_
_atom_site_type_symbol
_atom_site_label
_atom_site_fract_x
_atom_site_fract_y
_atom_site_fract_z
_atom_site_U_iso_or_equiv
_atom_site_adp_type
_atom_site_calc_flag
_atom_site_occupancy
_atom_site_disorder_assembly
_atom_site_disorder_group
O O1 0.60836(9) 0.58360(9) 0.39809(7) 0.0225(2) Uani d 1 . .
N N1 0.82829(12) 0.20316(11) 0.37311(9) 0.0217(2) Uani d 1 . .
N N2 0.86304(11) 0.41087(11) 0.36391(9) 0.0200(2) Uani d 1 . .
N N3 0.99417(12) 0.54932(11) 0.28170(10) 0.0229(2) Uani d 1 . .
N N4 0.78717(11) 0.55805(10) 0.21103(9) 0.0194(2) Uani d 1 . .
N N5 0.66845(11) 0.50195(10) 0.08169(9) 0.0216(2) Uani d 1 . .
N N6 0.69756(11) 0.38657(10) 0.26052(9) 0.0200(2) Uani d 1 . .
C C1 0.89779(14) 0.27856(13) 0.39799(11) 0.0209(3) Uani d 1 . .
C C2 1.03999(14) 0.23562(13) 0.43385(11) 0.0219(3) Uani d 1 . .
C C3 1.13027(15) 0.11419(14) 0.47752(11) 0.0249(3) Uani d 1 . .
H H3A 1.097207 0.042659 0.498462 0.030 Uiso calc 1 . .
C C4 1.26953(15) 0.10072(14) 0.48954(12) 0.0282(3) Uani d 1 . .
H H4A 1.332206 0.018810 0.519985 0.034 Uiso calc 1 . .
C C5 1.32060(15) 0.20416(15) 0.45819(12) 0.0301(3) Uani d 1 . .
H H5A 1.417158 0.191245 0.467242 0.036 Uiso calc 1 . .
C C6 1.23264(15) 0.32495(14) 0.41420(12) 0.0279(3) Uani d 1 . .
H H6A 1.267864 0.394918 0.392013 0.033 Uiso calc 1 . .
C C7 1.09155(14) 0.34156(13) 0.40321(11) 0.0222(3) Uani d 1 . .
C C8 0.97963(14) 0.44909(13) 0.35198(11) 0.0213(3) Uani d 1 . .
C C9 0.90088(14) 0.59754(13) 0.20773(11) 0.0216(3) Uani d 1 . .
C C10 0.91289(14) 0.66902(13) 0.09880(11) 0.0221(3) Uani d 1 . .
C C11 1.00034(14) 0.74072(13) 0.05127(12) 0.0266(3) Uani d 1 . .
H H11A 1.069321 0.748820 0.091051 0.032 Uiso calc 1 . .
C C12 0.98350(15) 0.79963(14) -0.05555(13) 0.0295(3) Uani d 1 . .
H H12A 1.038160 0.852913 -0.087655 0.035 Uiso calc 1 . .
C C13 0.88785(15) 0.78252(14) -0.11731(12) 0.0284(3) Uani d 1 . .
H H13A 0.879883 0.823482 -0.190946 0.034 Uiso calc 1 . .
C C14 0.80442(14) 0.70726(13) -0.07371(12) 0.0250(3) Uani d 1 . .
H H14A 0.742488 0.693035 -0.117405 0.030 Uiso calc 1 . .
C C15 0.81440(14) 0.65294(13) 0.03674(11) 0.0217(3) Uani d 1 . .
C C16 0.74174(13) 0.57282(12) 0.10831(11) 0.0204(3) Uani d 1 . .
C C17 0.65606(13) 0.40411(13) 0.15564(11) 0.0206(3) Uani d 1 . .
C C18 0.63636(13) 0.28129(13) 0.13500(11) 0.0206(3) Uani d 1 . .
C C19 0.59450(14) 0.24229(14) 0.04296(12) 0.0244(3) Uani d 1 . .
H H19A 0.563656 0.303407 -0.017647 0.029 Uiso calc 1 . .
C C20 0.59931(15) 0.11185(14) 0.04268(12) 0.0273(3) Uani d 1 . .
H H20A 0.568344 0.083898 -0.017991 0.033 Uiso calc 1 . .
C C21 0.64868(15) 0.02013(14) 0.12962(12) 0.0258(3) Uani d 1 . .
H H21A 0.650520 -0.068858 0.126791 0.031 Uiso calc 1 . .
C C22 0.69491(14) 0.05581(13) 0.21967(12) 0.0230(3) Uani d 1 . .
H H22A 0.731545 -0.008265 0.276977 0.028 Uiso calc 1 . .
C C23 0.68631(13) 0.18853(13) 0.22413(11) 0.0208(3) Uani d 1 . .
C C24 0.73460(14) 0.25611(13) 0.29959(11) 0.0202(3) Uani d 1 . .
C C25 0.48406(14) 0.66715(13) 0.35606(11) 0.0213(3) Uani d 1 . .
C C26 0.37130(15) 0.62436(15) 0.35710(12) 0.0287(3) Uani d 1 . .
H H26A 0.378545 0.538020 0.387713 0.034 Uiso calc 1 . .
C C27 0.24733(16) 0.70750(17) 0.31343(13) 0.0359(4) Uani d 1 . .
H H27A 0.170203 0.677554 0.313346 0.043 Uiso calc 1 . .
C C28 0.23567(16) 0.83366(17) 0.27007(13) 0.0373(4) Uani d 1 . .
H H28A 0.150759 0.890544 0.240092 0.045 Uiso calc 1 . .
C C29 0.34800(16) 0.87679(15) 0.27049(13) 0.0330(3) Uani d 1 . .
H H29A 0.339533 0.963989 0.241377 0.040 Uiso calc 1 . .
C C30 0.47267(15) 0.79420(14) 0.31288(12) 0.0256(3) Uani d 1 . .
H H30A 0.549959 0.824095 0.312488 0.031 Uiso calc 1 . .
B B1 0.72912(16) 0.49125(15) 0.31433(13) 0.0202(3) Uani d 1 . .

loop_
_atom_site_aniso_label
_atom_site_aniso_U_11
_atom_site_aniso_U_22
_atom_site_aniso_U_33
_atom_site_aniso_U_12
_atom_site_aniso_U_13
_atom_site_aniso_U_23
O1 0.0238(5) 0.0221(5) 0.0209(5) -0.0078(4) -0.0059(4) 0.0012(4)
N1 0.0255(6) 0.0218(6) 0.0196(6) -0.0112(5) -0.0053(5) 0.0021(4)
N2 0.0231(5) 0.0187(6) 0.0196(6) -0.0091(4) -0.0061(4) 0.0021(4)
N3 0.0251(6) 0.0196(6) 0.0262(6) -0.0096(5) -0.0087(5) 0.0019(5)
N4 0.0204(5) 0.0162(5) 0.0212(6) -0.0066(4) -0.0053(4) 0.0012(4)
N5 0.0214(5) 0.0176(6) 0.0246(6) -0.0059(4) -0.0067(4) 0.0023(5)
N6 0.0212(5) 0.0184(5) 0.0208(6) -0.0079(4) -0.0059(4) 0.0020(4)
C1 0.0252(6) 0.0190(6) 0.0177(7) -0.0081(5) -0.0051(5) 0.0026(5)
C2 0.0263(7) 0.0227(7) 0.0167(7) -0.0090(5) -0.0058(5) -0.0007(5)
C3 0.0315(7) 0.0223(7) 0.0208(7) -0.0091(6) -0.0092(6) 0.0022(5)
C4 0.0329(7) 0.0247(7) 0.0231(7) -0.0042(6) -0.0127(6) 0.0016(6)
C5 0.0261(7) 0.0338(8) 0.0303(8) -0.0078(6) -0.0135(6) -0.0014(6)
C6 0.0294(7) 0.0277(8) 0.0309(8) -0.0130(6) -0.0122(6) 0.0006(6)
C7 0.0268(7) 0.0214(7) 0.0196(7) -0.0085(5) -0.0091(5) 0.0001(5)
C8 0.0234(6) 0.0201(7) 0.0220(7) -0.0093(5) -0.0063(5) -0.0017(5)
C9 0.0219(6) 0.0171(6) 0.0257(7) -0.0080(5) -0.0039(5) -0.0012(5)
C10 0.0203(6) 0.0162(6) 0.0257(7) -0.0045(5) -0.0026(5) 0.0010(5)
C11 0.0224(6) 0.0216(7) 0.0326(8) -0.0070(5) -0.0029(6) 0.0017(6)
C12 0.0249(7) 0.0248(7) 0.0329(8) -0.0090(6) 0.0029(6) 0.0053(6)
C13 0.0287(7) 0.0239(7) 0.0235(7) -0.0052(6) 0.0010(6) 0.0045(6)
C14 0.0243(7) 0.0214(7) 0.0235(7) -0.0044(5) -0.0027(5) 0.0001(5)
C15 0.0220(6) 0.0154(6) 0.0231(7) -0.0040(5) -0.0022(5) 0.0007(5)
C16 0.0194(6) 0.0166(6) 0.0215(7) -0.0035(5) -0.0047(5) 0.0009(5)
C17 0.0183(6) 0.0204(7) 0.0218(7) -0.0056(5) -0.0059(5) 0.0003(5)
C18 0.0177(6) 0.0194(7) 0.0245(7) -0.0072(5) -0.0045(5) 0.0009(5)
C19 0.0239(7) 0.0240(7) 0.0267(7) -0.0088(6) -0.0105(6) 0.0032(6)
C20 0.0286(7) 0.0282(7) 0.0286(8) -0.0125(6) -0.0097(6) -0.0029(6)
C21 0.0280(7) 0.0204(7) 0.0306(8) -0.0112(6) -0.0056(6) -0.0012(6)
C22 0.0248(6) 0.0200(7) 0.0245(7) -0.0098(5) -0.0046(5) 0.0025(5)
C23 0.0186(6) 0.0216(7) 0.0220(7) -0.0087(5) -0.0031(5) 0.0020(5)
C24 0.0211(6) 0.0188(6) 0.0204(7) -0.0085(5) -0.0030(5) 0.0021(5)
C25 0.0216(6) 0.0229(7) 0.0164(6) -0.0059(5) -0.0028(5) -0.0019(5)
C26 0.0280(7) 0.0329(8) 0.0273(8) -0.0157(6) -0.0026(6) -0.0002(6)
C27 0.0254(7) 0.0519(10) 0.0325(9) -0.0170(7) -0.0052(6) -0.0053(7)
C28 0.0279(7) 0.0438(10) 0.0307(8) -0.0017(7) -0.0101(6) -0.0044(7)
C29 0.0380(8) 0.0249(8) 0.0287(8) -0.0040(6) -0.0086(6) -0.0005(6)
C30 0.0284(7) 0.0225(7) 0.0248(7) -0.0087(6) -0.0057(6) -0.0015(6)
B1 0.0233(7) 0.0177(7) 0.0213(8) -0.0092(6) -0.0068(6) 0.0025(6)

loop_
_atom_type_symbol
_atom_type_description
_atom_type_scat_dispersion_real
_atom_type_scat_dispersion_imag
_atom_type_scat_source
C C 0.0033 0.0016 'International Tables Vol C Tables 4.2.6.8 and 6.1.1.4'
H H 0.0000 0.0000 'International Tables Vol C Tables 4.2.6.8 and 6.1.1.4'
B B 0.0013 0.0007 'International Tables Vol C Tables 4.2.6.8 and 6.1.1.4'
N N 0.0061 0.0033 'International Tables Vol C Tables 4.2.6.8 and 6.1.1.4'
O O 0.0106 0.0060 'International Tables Vol C Tables 4.2.6.8 and 6.1.1.4'

loop_
_geom_angle_atom_site_label_1
_geom_angle_atom_site_label_2
_geom_angle_atom_site_label_3
_geom_angle_site_symmetry_1
_geom_angle_site_symmetry_3
_geom_angle
_geom_angle_publ_flag
C25 O1 B1 . . 115.60(10) ?
C1 N1 C24 . . 117.24(11) ?
C8 N2 C1 . . 112.86(10) ?
C8 N2 B1 . . 122.15(11) ?
C1 N2 B1 . . 123.00(10) ?
C9 N3 C8 . . 116.66(11) ?
C9 N4 C16 . . 113.67(11) ?
C9 N4 B1 . . 122.62(11) ?
C16 N4 B1 . . 123.41(11) ?
C16 N5 C17 . . 116.65(11) ?
C17 N6 C24 . . 113.19(11) ?
C17 N6 B1 . . 122.71(11) ?
C24 N6 B1 . . 122.97(11) ?
N1 C1 N2 . . 122.77(11) ?
N1 C1 C2 . . 129.71(12) ?
N2 C1 C2 . . 105.62(11) ?
C3 C2 C7 . . 120.10(12) ?
C3 C2 C1 . . 132.70(12) ?
C7 C2 C1 . . 106.84(11) ?
C4 C3 C2 . . 118.01(13) ?
C4 C3 H3A . . 121.0 ?
C2 C3 H3A . . 121.0 ?
C3 C4 C5 . . 121.81(13) ?
C3 C4 H4A . . 119.1 ?
C5 C4 H4A . . 119.1 ?
C6 C5 C4 . . 120.86(13) ?
C6 C5 H5A . . 119.6 ?
C4 C5 H5A . . 119.6 ?
C5 C6 C7 . . 118.30(13) ?
C5 C6 H6A . . 120.9 ?
C7 C6 H6A . . 120.9 ?
C6 C7 C2 . . 120.90(12) ?
C6 C7 C8 . . 131.41(13) ?
C2 C7 C8 . . 107.37(11) ?
N3 C8 N2 . . 123.34(11) ?
N3 C8 C7 . . 128.92(12) ?
N2 C8 C7 . . 105.94(11) ?
N3 C9 N4 . . 122.13(11) ?
N3 C9 C10 . . 131.07(11) ?
N4 C9 C10 . . 105.36(11) ?
C11 C10 C15 . . 120.64(12) ?
C11 C10 C9 . . 132.19(12) ?
C15 C10 C9 . . 107.16(11) ?
C12 C11 C10 . . 117.91(13) ?
C12 C11 H11A . . 121.0 ?
C10 C11 H11A . . 121.0 ?
C11 C12 C13 . . 121.42(13) ?
C11 C12 H12A . . 119.3 ?
C13 C12 H12A . . 119.3 ?
C14 C13 C12 . . 121.53(13) ?
C14 C13 H13A . . 119.2 ?
C12 C13 H13A . . 119.2 ?
C13 C14 C15 . . 117.72(13) ?
C13 C14 H14A . . 121.1 ?
C15 C14 H14A . . 121.1 ?
C14 C15 C10 . . 120.64(12) ?
C14 C15 C16 . . 132.10(12) ?
C10 C15 C16 . . 107.24(11) ?
N5 C16 N4 . . 122.23(11) ?
N5 C16 C15 . . 131.32(12) ?
N4 C16 C15 . . 105.34(11) ?
N5 C17 N6 . . 122.99(11) ?
N5 C17 C18 . . 129.76(12) ?
N6 C17 C18 . . 105.53(11) ?
C19 C18 C23 . . 121.07(12) ?
C19 C18 C17 . . 131.30(12) ?
C23 C18 C17 . . 107.27(11) ?
C20 C19 C18 . . 117.79(12) ?
C20 C19 H19A . . 121.1 ?
C18 C19 H19A . . 121.1 ?
C19 C20 C21 . . 121.44(13) ?
C19 C20 H20A . . 119.3 ?
C21 C20 H20A . . 119.3 ?
C22 C21 C20 . . 121.50(13) ?
C22 C21 H21A . . 119.2 ?
C20 C21 H21A . . 119.2 ?
C21 C22 C23 . . 118.18(12) ?
C21 C22 H22A . . 120.9 ?
C23 C22 H22A . . 120.9 ?
C22 C23 C18 . . 119.95(12) ?
C22 C23 C24 . . 132.56(12) ?
C18 C23 C24 . . 107.14(11) ?
N1 C24 N6 . . 122.38(11) ?
N1 C24 C23 . . 130.16(12) ?
N6 C24 C23 . . 105.55(10) ?
C26 C25 O1 . . 119.91(12) ?
C26 C25 C30 . . 120.12(12) ?
O1 C25 C30 . . 119.97(11) ?
C25 C26 C27 . . 119.92(14) ?
C25 C26 H26A . . 120.0 ?
C27 C26 H26A . . 120.0 ?
C28 C27 C26 . . 120.19(14) ?
C28 C27 H27A . . 119.9 ?
C26 C27 H27A . . 119.9 ?
C27 C28 C29 . . 119.69(14) ?
C27 C28 H28A . . 120.2 ?
C29 C28 H28A . . 120.2 ?
C28 C29 C30 . . 120.59(14) ?
C28 C29 H29A . . 119.7 ?
C30 C29 H29A . . 119.7 ?
C29 C30 C25 . . 119.48(13) ?
C29 C30 H30A . . 120.3 ?
C25 C30 H30A . . 120.3 ?
O1 B1 N2 . . 112.61(11) ?
O1 B1 N6 . . 116.43(11) ?
N2 B1 N6 . . 104.58(10) ?
O1 B1 N4 . . 114.90(11) ?
N2 B1 N4 . . 104.01(10) ?
N6 B1 N4 . . 102.89(11) ?

loop_
_geom_bond_atom_site_label_1
_geom_bond_atom_site_label_2
_geom_bond_site_symmetry_2
_geom_bond_distance
_geom_bond_publ_flag
O1 C25 . 1.3801(15) ?
O1 B1 . 1.4407(17) ?
N1 C1 . 1.3435(17) ?
N1 C24 . 1.3459(16) ?
N2 C8 . 1.3646(16) ?
N2 C1 . 1.3699(16) ?
N2 B1 . 1.4907(17) ?
N3 C9 . 1.3434(16) ?
N3 C8 . 1.3460(17) ?
N4 C9 . 1.3601(16) ?
N4 C16 . 1.3632(16) ?
N4 B1 . 1.4977(18) ?
N5 C16 . 1.3428(16) ?
N5 C17 . 1.3438(16) ?
N6 C17 . 1.3673(16) ?
N6 C24 . 1.3677(16) ?
N6 B1 . 1.4974(18) ?
C1 C2 . 1.4587(18) ?
C2 C3 . 1.3910(18) ?
C2 C7 . 1.4227(18) ?
C3 C4 . 1.3824(19) ?
C3 H3A . 0.9500 ?
C4 C5 . 1.396(2) ?
C4 H4A . 0.9500 ?
C5 C6 . 1.3802(19) ?
C5 H5A . 0.9500 ?
C6 C7 . 1.3866(19) ?
C6 H6A . 0.9500 ?
C7 C8 . 1.4504(18) ?
C9 C10 . 1.4569(18) ?
C10 C11 . 1.3945(18) ?
C10 C15 . 1.4187(19) ?
C11 C12 . 1.382(2) ?
C11 H11A . 0.9500 ?
C12 C13 . 1.397(2) ?
C12 H12A . 0.9500 ?
C13 C14 . 1.3840(19) ?
C13 H13A . 0.9500 ?
C14 C15 . 1.3968(18) ?
C14 H14A . 0.9500 ?
C15 C16 . 1.4553(18) ?
C17 C18 . 1.4531(18) ?
C18 C19 . 1.3922(18) ?
C18 C23 . 1.4229(18) ?
C19 C20 . 1.3806(19) ?
C19 H19A . 0.9500 ?
C20 C21 . 1.3961(19) ?
C20 H20A . 0.9500 ?
C21 C22 . 1.3815(19) ?
C21 H21A . 0.9500 ?
C22 C23 . 1.3952(18) ?
C22 H22A . 0.9500 ?
C23 C24 . 1.4553(18) ?
C25 C26 . 1.3791(19) ?
C25 C30 . 1.3892(19) ?
C26 C27 . 1.387(2) ?
C26 H26A . 0.9500 ?
C27 C28 . 1.380(2) ?
C27 H27A . 0.9500 ?
C28 C29 . 1.381(2) ?
C28 H28A . 0.9500 ?
C29 C30 . 1.3824(19) ?
C29 H29A . 0.9500 ?
C30 H30A . 0.9500 ?

loop_
_geom_torsion_atom_site_label_1
_geom_torsion_atom_site_label_2
_geom_torsion_atom_site_label_3
_geom_torsion_atom_site_label_4
_geom_torsion_site_symmetry_1
_geom_torsion_site_symmetry_2
_geom_torsion_site_symmetry_3
_geom_torsion_site_symmetry_4
_geom_torsion
_geom_torsion_publ_flag
C24 N1 C1 N2 . . . . 8.44(18) ?
C24 N1 C1 C2 . . . . -153.51(13) ?
C8 N2 C1 N1 . . . . -153.46(12) ?
B1 N2 C1 N1 . . . . 10.81(19) ?
C8 N2 C1 C2 . . . . 12.21(14) ?
B1 N2 C1 C2 . . . . 176.49(11) ?
N1 C1 C2 C3 . . . . -16.5(2) ?
N2 C1 C2 C3 . . . . 179.24(14) ?
N1 C1 C2 C7 . . . . 156.39(13) ?
N2 C1 C2 C7 . . . . -7.92(14) ?
C7 C2 C3 C4 . . . . -0.11(19) ?
C1 C2 C3 C4 . . . . 171.97(13) ?
C2 C3 C4 C5 . . . . -0.6(2) ?
C3 C4 C5 C6 . . . . 0.3(2) ?
C4 C5 C6 C7 . . . . 0.7(2) ?
C5 C6 C7 C2 . . . . -1.5(2) ?
C5 C6 C7 C8 . . . . -174.04(14) ?
C3 C2 C7 C6 . . . . 1.2(2) ?
C1 C2 C7 C6 . . . . -172.74(12) ?
C3 C2 C7 C8 . . . . 175.34(12) ?
C1 C2 C7 C8 . . . . 1.42(14) ?
C9 N3 C8 N2 . . . . -10.55(18) ?
C9 N3 C8 C7 . . . . 151.96(13) ?
C1 N2 C8 N3 . . . . 154.57(12) ?
B1 N2 C8 N3 . . . . -9.85(19) ?
C1 N2 C8 C7 . . . . -11.36(15) ?
B1 N2 C8 C7 . . . . -175.78(11) ?
C6 C7 C8 N3 . . . . 14.1(2) ?
C2 C7 C8 N3 . . . . -159.22(13) ?
C6 C7 C8 N2 . . . . 178.95(14) ?
C2 C7 C8 N2 . . . . 5.64(14) ?
C8 N3 C9 N4 . . . . 6.63(18) ?
C8 N3 C9 C10 . . . . -157.56(13) ?
C16 N4 C9 N3 . . . . -156.21(12) ?
B1 N4 C9 N3 . . . . 17.75(18) ?
C16 N4 C9 C10 . . . . 11.49(14) ?
B1 N4 C9 C10 . . . . -174.55(11) ?
N3 C9 C10 C11 . . . . -19.3(2) ?
N4 C9 C10 C11 . . . . 174.53(13) ?
N3 C9 C10 C15 . . . . 159.29(13) ?
N4 C9 C10 C15 . . . . -6.87(14) ?
C15 C10 C11 C12 . . . . 2.48(19) ?
C9 C10 C11 C12 . . . . -179.08(13) ?
C10 C11 C12 C13 . . . . -3.3(2) ?
C11 C12 C13 C14 . . . . 0.8(2) ?
C12 C13 C14 C15 . . . . 2.46(19) ?
C13 C14 C15 C10 . . . . -3.18(18) ?
C13 C14 C15 C16 . . . . 178.71(13) ?
C11 C10 C15 C14 . . . . 0.75(19) ?
C9 C10 C15 C14 . . . . -178.05(11) ?
C11 C10 C15 C16 . . . . 179.28(11) ?
C9 C10 C15 C16 . . . . 0.48(14) ?
C17 N5 C16 N4 . . . . -7.18(17) ?
C17 N5 C16 C15 . . . . 158.90(13) ?
C9 N4 C16 N5 . . . . 158.01(11) ?
B1 N4 C16 N5 . . . . -15.89(18) ?
C9 N4 C16 C15 . . . . -11.20(14) ?
B1 N4 C16 C15 . . . . 174.90(11) ?
C14 C15 C16 N5 . . . . 16.5(2) ?
C10 C15 C16 N5 . . . . -161.76(13) ?
C14 C15 C16 N4 . . . . -175.64(13) ?
C10 C15 C16 N4 . . . . 6.07(13) ?
C16 N5 C17 N6 . . . . 8.23(17) ?
C16 N5 C17 C18 . . . . -154.60(13) ?
C24 N6 C17 N5 . . . . -154.54(12) ?
B1 N6 C17 N5 . . . . 13.66(18) ?
C24 N6 C17 C18 . . . . 11.84(14) ?
B1 N6 C17 C18 . . . . -179.96(11) ?
N5 C17 C18 C19 . . . . -15.1(2) ?
N6 C17 C18 C19 . . . . 179.80(13) ?
N5 C17 C18 C23 . . . . 157.89(12) ?
N6 C17 C18 C23 . . . . -7.22(13) ?
C23 C18 C19 C20 . . . . 1.68(19) ?
C17 C18 C19 C20 . . . . 173.85(13) ?
C18 C19 C20 C21 . . . . -1.9(2) ?
C19 C20 C21 C22 . . . . 0.0(2) ?
C20 C21 C22 C23 . . . . 2.18(19) ?
C21 C22 C23 C18 . . . . -2.36(19) ?
C21 C22 C23 C24 . . . . -174.66(13) ?
C19 C18 C23 C22 . . . . 0.45(19) ?
C17 C18 C23 C22 . . . . -173.39(11) ?
C19 C18 C23 C24 . . . . 174.52(11) ?
C17 C18 C23 C24 . . . . 0.68(14) ?
C1 N1 C24 N6 . . . . -6.90(18) ?
C1 N1 C24 C23 . . . . 154.97(13) ?
C17 N6 C24 N1 . . . . 154.29(12) ?
B1 N6 C24 N1 . . . . -13.87(19) ?
C17 N6 C24 C23 . . . . -11.42(14) ?
B1 N6 C24 C23 . . . . -179.58(11) ?
C22 C23 C24 N1 . . . . 15.0(2) ?
C18 C23 C24 N1 . . . . -158.06(13) ?
C22 C23 C24 N6 . . . . 179.14(13) ?
C18 C23 C24 N6 . . . . 6.12(13) ?
B1 O1 C25 C26 . . . . 89.71(15) ?
B1 O1 C25 C30 . . . . -90.34(14) ?
O1 C25 C26 C27 . . . . -179.12(12) ?
C30 C25 C26 C27 . . . . 0.9(2) ?
C25 C26 C27 C28 . . . . -0.7(2) ?
C26 C27 C28 C29 . . . . -0.1(2) ?
C27 C28 C29 C30 . . . . 0.6(2) ?
C28 C29 C30 C25 . . . . -0.4(2) ?
C26 C25 C30 C29 . . . . -0.4(2) ?
O1 C25 C30 C29 . . . . 179.69(12) ?
C25 O1 B1 N2 . . . . 176.22(10) ?
C25 O1 B1 N6 . . . . -63.00(14) ?
C25 O1 B1 N4 . . . . 57.36(15) ?
C8 N2 B1 O1 . . . . -96.40(14) ?
C1 N2 B1 O1 . . . . 100.76(14) ?
C8 N2 B1 N6 . . . . 136.25(12) ?
C1 N2 B1 N6 . . . . -26.59(16) ?
C8 N2 B1 N4 . . . . 28.64(16) ?
C1 N2 B1 N4 . . . . -134.20(12) ?
C17 N6 B1 O1 . . . . 96.10(14) ?
C24 N6 B1 O1 . . . . -96.85(14) ?
C17 N6 B1 N2 . . . . -138.93(11) ?
C24 N6 B1 N2 . . . . 28.12(15) ?
C17 N6 B1 N4 . . . . -30.50(15) ?
C24 N6 B1 N4 . . . . 136.55(11) ?
C9 N4 B1 O1 . . . . 90.86(14) ?
C16 N4 B1 O1 . . . . -95.77(14) ?
C9 N4 B1 N2 . . . . -32.70(15) ?
C16 N4 B1 N2 . . . . 140.67(11) ?
C9 N4 B1 N6 . . . . -141.56(11) ?
C16 N4 B1 N6 . . . . 31.80(15) ?
